data_2018649
loop_
_publ_author_name
'Wang, Hai-Rong'
'Xia, Chao-Hui'
'Li, Guo-Ting'

_publ_section_title
;
 <i>catena</i>-Poly[[[diaqua[3-(pyridin-4-yl)benzoato-\k^2^<i>O</i>,<i>O</i>']terbium(III)]-bis[\m-3-(pyridin-4-yl)benzoato-\k^2^<i>O</i>:<i>O</i>']]
 monohydrate]
;
_journal_coeditor_code QS3018
_journal_issue 11
_journal_name_full 'Acta Crystallographica Section C'
_journal_page_first m303
_journal_page_last m305
_journal_paper_doi 10.1107/S0108270112040310
_journal_volume 68
_journal_year 2012
_chemical_formula_iupac '[Tb (C12 H8 N O2)3 (H2 O)2] , H2 O'
_chemical_formula_moiety 'C36 H28 N3 O8 Tb, H2 O'
_chemical_formula_sum 'C36 H30 N3 O9 Tb'
_chemical_formula_weight 807.55
_chemical_name_systematic
;
<i>catena</i>-Poly[[[diaqua[3-(pyridin-4-yl)benzoato-
\k^2^<i>O</i>,<i>O</i>']terbium(III)]-bis[\m-3-(pyridin-4-yl)benzoato-
\k^2^<i>O</i>:<i>O</i>']] monohydrate]
;
_space_group_IT_number 2
_symmetry_cell_setting triclinic
_symmetry_space_group_name_Hall '-P 1'
_symmetry_space_group_name_H-M 'P -1'
_atom_sites_solution_hydrogens geom
_atom_sites_solution_primary direct
_atom_sites_solution_secondary difmap
_audit_creation_method SHELXL97
_cell_angle_alpha 118.086(2)
_cell_angle_beta 104.170(2)
_cell_angle_gamma 90.036(2)
_cell_formula_units_Z 2
_cell_length_a 9.7093(10)
_cell_length_b 13.9463(14)
_cell_length_c 14.0767(14)
_cell_measurement_reflns_used 4019
_cell_measurement_temperature 296(2)
_cell_measurement_theta_max 27.34
_cell_measurement_theta_min 2.37
_cell_volume 1615.5(3)
_computing_cell_refinement 'SAINT (Siemens, 1994)'
_computing_data_collection 'SMART (Siemens, 1996)'
_computing_data_reduction 'SAINT (Siemens, 1994)'
_computing_molecular_graphics 'SHELXTL (Sheldrick, 2008)'
_computing_publication_material 'SHELXL97 (Sheldrick, 2008)'
_computing_structure_refinement 'SHELXL97 (Sheldrick, 2008)'
_computing_structure_solution 'SHELXS97 (Sheldrick, 2008)'
_diffrn_ambient_temperature 296(2)
_diffrn_measured_fraction_theta_full 0.994
_diffrn_measured_fraction_theta_max 0.994
_diffrn_measurement_device_type 'Siemens SMART CCD area-detector'
_diffrn_measurement_method \w
_diffrn_radiation_monochromator graphite
_diffrn_radiation_source 'fine-focus sealed tube'
_diffrn_radiation_type MoK\a
_diffrn_radiation_wavelength 0.71073
_diffrn_reflns_av_R_equivalents 0.0183
_diffrn_reflns_av_sigmaI/netI 0.0373
_diffrn_reflns_limit_h_max 11
_diffrn_reflns_limit_h_min -11
_diffrn_reflns_limit_k_max 16
_diffrn_reflns_limit_k_min -14
_diffrn_reflns_limit_l_max 16
_diffrn_reflns_limit_l_min -16
_diffrn_reflns_number 8244
_diffrn_reflns_theta_full 25.00
_diffrn_reflns_theta_max 25.00
_diffrn_reflns_theta_min 1.71
_exptl_absorpt_coefficient_mu 2.251
_exptl_absorpt_correction_T_max 0.7008
_exptl_absorpt_correction_T_min 0.4897
_exptl_absorpt_correction_type multi-scan
_exptl_absorpt_process_details '(SADABS; Sheldrick, 1996)'
_exptl_crystal_colour pink
_exptl_crystal_density_diffrn 1.660
_exptl_crystal_density_method 'not measured'
_exptl_crystal_description block
_exptl_crystal_F_000 808
_exptl_crystal_size_max 0.37
_exptl_crystal_size_mid 0.21
_exptl_crystal_size_min 0.17
_refine_diff_density_max 1.177
_refine_diff_density_min -0.897
_refine_ls_extinction_method none
_refine_ls_goodness_of_fit_ref 1.016
_refine_ls_hydrogen_treatment mixed
_refine_ls_matrix_type full
_refine_ls_number_parameters 454
_refine_ls_number_reflns 5657
_refine_ls_number_restraints 6
_refine_ls_restrained_S_all 1.016
_refine_ls_R_factor_all 0.0387
_refine_ls_R_factor_gt 0.0274
_refine_ls_shift/su_max 0.001
_refine_ls_shift/su_mean 0.000
_refine_ls_structure_factor_coef Fsqd
_refine_ls_weighting_details 'calc w=1/[\s^2^(Fo^2^)+(0.0376P)^2^+0.0000P] where P=(Fo^2^+2Fc^2^)/3'
_refine_ls_weighting_scheme calc
_refine_ls_wR_factor_gt 0.0637
_refine_ls_wR_factor_ref 0.0691
_reflns_number_gt 4513
_reflns_number_total 5657
_reflns_threshold_expression I>2\s(I)
_cod_data_source_file qs3018.cif
_cod_data_source_block I
_cod_original_sg_symbol_Hall -P1
_cod_original_sg_symbol_H-M P-1
_cod_database_code 2018649
_cod_database_fobs_code 2018649

loop_
_symmetry_equiv_pos_as_xyz
'x, y, z'
'-x, -y, -z'

loop_
_atom_site_type_symbol
_atom_site_label
_atom_site_fract_x
_atom_site_fract_y
_atom_site_fract_z
_atom_site_U_iso_or_equiv
_atom_site_adp_type
_atom_site_calc_flag
_atom_site_refinement_flags
_atom_site_occupancy
_atom_site_symmetry_multiplicity
Tb Tb1 0.747618(18) 1.001657(14) 0.497225(14) 0.02260(7) Uani d . 1 1
O O1 0.7929(3) 0.8222(2) 0.3497(2) 0.0352(6) Uani d . 1 1
O O2 0.6165(3) 0.8185(2) 0.4213(2) 0.0325(6) Uani d . 1 1
O O3 0.8841(3) 0.9122(2) 0.5894(2) 0.0338(6) Uani d . 1 1
O O4 1.0974(3) 0.9546(2) 0.5787(2) 0.0349(6) Uani d . 1 1
O O5 0.5790(3) 0.9691(2) 0.3274(2) 0.0337(6) Uani d . 1 1
O O6 0.3805(3) 0.9742(2) 0.3792(2) 0.0319(6) Uani d . 1 1
O O7 0.6491(3) 1.1719(2) 0.5345(3) 0.0380(7) Uani d D 1 1
H H7A 0.570(2) 1.180(3) 0.549(3) 0.046 Uiso d D 1 1
H H7B 0.683(4) 1.2332(17) 0.545(3) 0.046 Uiso d D 1 1
O O8 0.9216(3) 1.1498(2) 0.6556(2) 0.0348(6) Uani d D 1 1
H H8A 1.0092(15) 1.150(3) 0.658(3) 0.042 Uiso d D 1 1
H H8B 0.919(4) 1.201(2) 0.7190(17) 0.042 Uiso d D 1 1
O O9 0.6201(6) 0.7721(4) 0.6139(4) 0.1095(16) Uani d . 1 1
N N1 0.8725(5) 0.3118(3) -0.1489(3) 0.0531(10) Uani d . 1 1
N N2 0.7725(5) 0.3785(3) 0.5892(4) 0.0590(11) Uani d . 1 1
N N3 -0.3300(5) 0.7985(4) -0.0405(4) 0.0751(14) Uani d . 1 1
C C1 0.6915(4) 0.7692(3) 0.3546(3) 0.0289(8) Uani d . 1 1
C C2 0.6568(4) 0.6478(3) 0.2803(3) 0.0311(9) Uani d . 1 1
C C3 0.5530(4) 0.5894(3) 0.2922(4) 0.0395(10) Uani d . 1 1
H H3 0.5109 0.6246 0.3504 0.047 Uiso calc R 1 1
C C4 0.5119(5) 0.4781(3) 0.2174(4) 0.0491(12) Uani d . 1 1
H H4 0.4421 0.4393 0.2258 0.059 Uiso calc R 1 1
C C5 0.5732(5) 0.4250(3) 0.1312(4) 0.0449(11) Uani d . 1 1
H H5 0.5430 0.3510 0.0805 0.054 Uiso calc R 1 1
C C6 0.6808(4) 0.4816(3) 0.1193(3) 0.0355(9) Uani d . 1 1
C C7 0.7210(4) 0.5931(3) 0.1944(3) 0.0317(9) Uani d . 1 1
H H7 0.7922 0.6317 0.1871 0.038 Uiso calc R 1 1
C C8 0.7492(5) 0.4226(3) 0.0273(3) 0.0385(10) Uani d . 1 1
C C9 0.6655(6) 0.3645(4) -0.0819(4) 0.0584(13) Uani d . 1 1
H H9 0.5662 0.3604 -0.0992 0.070 Uiso calc R 1 1
C C10 0.7337(6) 0.3120(4) -0.1654(4) 0.0655(15) Uani d . 1 1
H H10 0.6762 0.2739 -0.2390 0.079 Uiso calc R 1 1
C C11 0.9518(6) 0.3662(4) -0.0438(4) 0.0553(13) Uani d . 1 1
H H11 1.0507 0.3671 -0.0293 0.066 Uiso calc R 1 1
C C12 0.8949(5) 0.4223(4) 0.0464(4) 0.0491(11) Uani d . 1 1
H H12 0.9551 0.4593 0.1191 0.059 Uiso calc R 1 1
C C13 1.0152(4) 0.9035(3) 0.6012(3) 0.0258(8) Uani d . 1 1
C C14 1.0770(4) 0.8252(3) 0.6399(3) 0.0276(8) Uani d . 1 1
C C15 1.2235(4) 0.8356(3) 0.6839(3) 0.0382(10) Uani d . 1 1
H H15 1.2835 0.8926 0.6921 0.046 Uiso calc R 1 1
C C16 1.2802(5) 0.7609(4) 0.7156(4) 0.0503(12) Uani d . 1 1
H H16 1.3783 0.7684 0.7472 0.060 Uiso calc R 1 1
C C17 1.1893(5) 0.6740(4) 0.7000(4) 0.0505(12) Uani d . 1 1
H H17 1.2282 0.6234 0.7207 0.061 Uiso calc R 1 1
C C18 1.0431(4) 0.6614(3) 0.6546(3) 0.0358(9) Uani d . 1 1
C C19 0.9876(4) 0.7398(3) 0.6270(3) 0.0306(9) Uani d . 1 1
H H19 0.8890 0.7348 0.5995 0.037 Uiso calc R 1 1
C C20 0.9489(5) 0.5649(3) 0.6336(3) 0.0397(10) Uani d . 1 1
C C21 0.8013(6) 0.5565(4) 0.6047(5) 0.0632(15) Uani d . 1 1
H H21 0.7565 0.6137 0.6002 0.076 Uiso calc R 1 1
C C22 0.7202(6) 0.4632(4) 0.5824(5) 0.0729(17) Uani d . 1 1
H H22 0.6210 0.4597 0.5609 0.088 Uiso calc R 1 1
C C23 0.9150(7) 0.3872(4) 0.6182(4) 0.0600(14) Uani d . 1 1
H H23 0.9569 0.3300 0.6250 0.072 Uiso calc R 1 1
C C24 1.0043(6) 0.4759(4) 0.6388(4) 0.0542(13) Uani d . 1 1
H H24 1.1030 0.4756 0.6564 0.065 Uiso calc R 1 1
C C25 0.4454(4) 0.9651(3) 0.3090(3) 0.0269(8) Uani d . 1 1
C C26 0.3583(4) 0.9469(3) 0.1963(3) 0.0313(9) Uani d . 1 1
C C27 0.4263(5) 0.9470(4) 0.1201(4) 0.0475(12) Uani d . 1 1
H H27 0.5256 0.9622 0.1400 0.057 Uiso calc R 1 1
C C28 0.3453(5) 0.9243(5) 0.0150(4) 0.0645(15) Uani d . 1 1
H H28 0.3903 0.9259 -0.0356 0.077 Uiso calc R 1 1
C C29 0.1974(5) 0.8992(4) -0.0162(4) 0.0526(13) Uani d . 1 1
H H29 0.1447 0.8816 -0.0884 0.063 Uiso calc R 1 1
C C30 0.1266(4) 0.9000(3) 0.0590(3) 0.0355(9) Uani d . 1 1
C C31 0.2100(4) 0.9251(3) 0.1652(3) 0.0320(9) Uani d . 1 1
H H31 0.1649 0.9273 0.2173 0.038 Uiso calc R 1 1
C C32 -0.0308(4) 0.8685(3) 0.0253(4) 0.0392(10) Uani d . 1 1
C C33 -0.1044(5) 0.8755(4) 0.1014(4) 0.0498(12) Uani d . 1 1
H H33 -0.0555 0.9044 0.1768 0.060 Uiso calc R 1 1
C C34 -0.2486(5) 0.8397(4) 0.0652(5) 0.0631(14) Uani d . 1 1
H H34 -0.2933 0.8444 0.1184 0.076 Uiso calc R 1 1
C C35 -0.2606(6) 0.7944(5) -0.1125(5) 0.0787(18) Uani d . 1 1
H H35 -0.3134 0.7685 -0.1866 0.094 Uiso calc R 1 1
C C36 -0.1148(5) 0.8260(5) -0.0846(4) 0.0643(14) Uani d . 1 1
H H36 -0.0728 0.8188 -0.1399 0.077 Uiso calc R 1 1

loop_
_atom_site_aniso_label
_atom_site_aniso_U_11
_atom_site_aniso_U_22
_atom_site_aniso_U_33
_atom_site_aniso_U_12
_atom_site_aniso_U_13
_atom_site_aniso_U_23
Tb1 0.02166(10) 0.02110(10) 0.02875(11) 0.00374(7) 0.01367(7) 0.01186(8)
O1 0.0318(15) 0.0264(15) 0.0449(16) 0.0003(12) 0.0206(13) 0.0106(13)
O2 0.0277(15) 0.0241(14) 0.0425(16) 0.0030(11) 0.0207(12) 0.0084(12)
O3 0.0249(15) 0.0353(16) 0.0491(17) 0.0085(12) 0.0129(12) 0.0255(14)
O4 0.0385(16) 0.0394(17) 0.0437(16) 0.0067(13) 0.0223(13) 0.0282(14)
O5 0.0227(15) 0.0455(17) 0.0358(15) 0.0043(12) 0.0118(12) 0.0203(14)
O6 0.0312(15) 0.0409(17) 0.0305(14) 0.0082(12) 0.0177(12) 0.0184(13)
O7 0.0344(17) 0.0251(15) 0.064(2) 0.0091(13) 0.0270(15) 0.0228(15)
O8 0.0253(15) 0.0340(16) 0.0360(16) 0.0016(12) 0.0140(12) 0.0073(13)
O9 0.124(4) 0.115(4) 0.125(4) 0.053(3) 0.051(3) 0.078(3)
N1 0.072(3) 0.036(2) 0.052(3) 0.017(2) 0.037(2) 0.013(2)
N2 0.080(3) 0.036(2) 0.074(3) 0.002(2) 0.036(3) 0.030(2)
N3 0.037(3) 0.083(4) 0.085(4) -0.008(2) 0.011(2) 0.028(3)
C1 0.027(2) 0.025(2) 0.031(2) 0.0040(16) 0.0090(17) 0.0102(17)
C2 0.030(2) 0.028(2) 0.035(2) 0.0058(17) 0.0124(17) 0.0133(18)
C3 0.043(3) 0.030(2) 0.046(3) 0.0053(19) 0.025(2) 0.014(2)
C4 0.052(3) 0.035(3) 0.064(3) 0.000(2) 0.031(2) 0.019(2)
C5 0.049(3) 0.022(2) 0.052(3) 0.0029(19) 0.017(2) 0.007(2)
C6 0.041(2) 0.026(2) 0.035(2) 0.0104(18) 0.0143(19) 0.0098(18)
C7 0.028(2) 0.031(2) 0.037(2) 0.0069(17) 0.0138(17) 0.0150(19)
C8 0.047(3) 0.023(2) 0.043(2) 0.0094(19) 0.019(2) 0.0104(19)
C9 0.055(3) 0.057(3) 0.045(3) 0.024(3) 0.016(2) 0.010(2)
C10 0.081(4) 0.059(3) 0.040(3) 0.025(3) 0.017(3) 0.011(3)
C11 0.058(3) 0.040(3) 0.066(3) 0.009(2) 0.032(3) 0.017(3)
C12 0.048(3) 0.042(3) 0.044(3) 0.002(2) 0.020(2) 0.007(2)
C13 0.029(2) 0.024(2) 0.0229(19) 0.0037(16) 0.0086(15) 0.0099(16)
C14 0.028(2) 0.030(2) 0.029(2) 0.0055(16) 0.0113(16) 0.0165(18)
C15 0.030(2) 0.041(3) 0.049(3) 0.0018(19) 0.0122(19) 0.026(2)
C16 0.030(2) 0.058(3) 0.075(3) 0.008(2) 0.007(2) 0.045(3)
C17 0.049(3) 0.047(3) 0.071(3) 0.016(2) 0.014(2) 0.042(3)
C18 0.043(3) 0.030(2) 0.042(2) 0.0074(18) 0.019(2) 0.020(2)
C19 0.030(2) 0.030(2) 0.037(2) 0.0036(17) 0.0137(17) 0.0187(19)
C20 0.056(3) 0.029(2) 0.042(2) 0.006(2) 0.021(2) 0.021(2)
C21 0.060(3) 0.045(3) 0.109(5) 0.010(2) 0.035(3) 0.050(3)
C22 0.059(4) 0.055(3) 0.120(5) 0.005(3) 0.038(3) 0.049(4)
C23 0.098(5) 0.030(3) 0.062(3) 0.009(3) 0.025(3) 0.029(3)
C24 0.065(3) 0.041(3) 0.063(3) 0.008(2) 0.013(3) 0.032(3)
C25 0.029(2) 0.023(2) 0.030(2) 0.0040(16) 0.0133(16) 0.0118(17)
C26 0.027(2) 0.036(2) 0.033(2) 0.0048(17) 0.0120(17) 0.0170(19)
C27 0.033(2) 0.077(4) 0.039(3) 0.001(2) 0.0142(19) 0.032(3)
C28 0.043(3) 0.114(5) 0.052(3) -0.002(3) 0.018(2) 0.051(3)
C29 0.041(3) 0.083(4) 0.039(3) 0.000(3) 0.006(2) 0.037(3)
C30 0.032(2) 0.040(2) 0.035(2) 0.0064(18) 0.0105(18) 0.018(2)
C31 0.030(2) 0.036(2) 0.034(2) 0.0053(17) 0.0144(17) 0.0166(19)
C32 0.031(2) 0.039(2) 0.045(3) 0.0075(19) 0.0088(19) 0.020(2)
C33 0.031(2) 0.063(3) 0.056(3) 0.008(2) 0.011(2) 0.030(3)
C34 0.039(3) 0.079(4) 0.081(4) 0.010(3) 0.023(3) 0.044(3)
C35 0.046(3) 0.095(5) 0.063(4) -0.010(3) 0.001(3) 0.019(3)
C36 0.045(3) 0.089(4) 0.045(3) 0.004(3) 0.012(2) 0.023(3)

loop_
_atom_type_symbol
_atom_type_description
_atom_type_scat_dispersion_real
_atom_type_scat_dispersion_imag
_atom_type_scat_source
C C 0.0033 0.0016 'International Tables Vol C Tables 4.2.6.8 and 6.1.1.4'
H H 0.0000 0.0000 'International Tables Vol C Tables 4.2.6.8 and 6.1.1.4'
N N 0.0061 0.0033 'International Tables Vol C Tables 4.2.6.8 and 6.1.1.4'
O O 0.0106 0.0060 'International Tables Vol C Tables 4.2.6.8 and 6.1.1.4'
Tb Tb -0.1723 4.1537 'International Tables Vol C Tables 4.2.6.8 and 6.1.1.4'

loop_
_geom_angle_atom_site_label_1
_geom_angle_atom_site_label_2
_geom_angle_atom_site_label_3
_geom_angle_site_symmetry_1
_geom_angle_site_symmetry_3
_geom_angle
O4 Tb1 O6 2_776 2_676 158.37(10)
O4 Tb1 O5 2_776 . 82.29(9)
O6 Tb1 O5 2_676 . 106.67(9)
O4 Tb1 O3 2_776 . 103.68(9)
O6 Tb1 O3 2_676 . 81.17(9)
O5 Tb1 O3 . . 143.14(10)
O4 Tb1 O7 2_776 . 89.52(9)
O6 Tb1 O7 2_676 . 74.89(9)
O5 Tb1 O7 . . 73.20(10)
O3 Tb1 O7 . . 141.96(10)
O4 Tb1 O8 2_776 . 74.94(10)
O6 Tb1 O8 2_676 . 85.97(9)
O5 Tb1 O8 . . 138.71(9)
O3 Tb1 O8 . . 76.63(10)
O7 Tb1 O8 . . 72.64(10)
O4 Tb1 O2 2_776 . 125.46(9)
O6 Tb1 O2 2_676 . 76.17(9)
O5 Tb1 O2 . . 74.96(9)
O3 Tb1 O2 . . 72.14(9)
O7 Tb1 O2 . . 127.88(9)
O8 Tb1 O2 . . 145.91(10)
O4 Tb1 O1 2_776 . 74.03(9)
O6 Tb1 O1 2_676 . 126.95(9)
O5 Tb1 O1 . . 75.06(9)
O3 Tb1 O1 . . 71.96(9)
O7 Tb1 O1 . . 145.87(10)
O8 Tb1 O1 . . 128.34(9)
O2 Tb1 O1 . . 52.53(8)
O4 Tb1 C1 2_776 . 99.78(10)
O6 Tb1 C1 2_676 . 101.65(10)
O5 Tb1 C1 . . 73.28(10)
O3 Tb1 C1 . . 69.86(10)
O7 Tb1 C1 . . 143.55(11)
O8 Tb1 C1 . . 143.82(10)
O2 Tb1 C1 . . 26.28(9)
O1 Tb1 C1 . . 26.25(9)
C1 O1 Tb1 . . 92.2(2)
C1 O2 Tb1 . . 94.7(2)
C13 O3 Tb1 . . 126.2(2)
C13 O4 Tb1 . 2_776 163.8(2)
C25 O5 Tb1 . . 126.7(2)
C25 O6 Tb1 . 2_676 175.8(2)
Tb1 O7 H7A . . 119(2)
Tb1 O7 H7B . . 133(2)
H7A O7 H7B . . 107(2)
Tb1 O8 H8A . . 119(2)
Tb1 O8 H8B . . 135(2)
H8A O8 H8B . . 105(2)
C10 N1 C11 . . 116.3(4)
C22 N2 C23 . . 114.8(4)
C35 N3 C34 . . 114.8(5)
O1 C1 O2 . . 120.6(3)
O1 C1 C2 . . 120.3(3)
O2 C1 C2 . . 119.1(3)
O1 C1 Tb1 . . 61.54(19)
O2 C1 Tb1 . . 59.05(18)
C2 C1 Tb1 . . 178.0(3)
C3 C2 C7 . . 119.1(4)
C3 C2 C1 . . 119.9(3)
C7 C2 C1 . . 120.9(3)
C2 C3 C4 . . 120.0(4)
C2 C3 H3 . . 120.0
C4 C3 H3 . . 120.0
C5 C4 C3 . . 120.6(4)
C5 C4 H4 . . 119.7
C3 C4 H4 . . 119.7
C4 C5 C6 . . 120.3(4)
C4 C5 H5 . . 119.8
C6 C5 H5 . . 119.8
C7 C6 C5 . . 118.6(4)
C7 C6 C8 . . 121.5(4)
C5 C6 C8 . . 119.9(4)
C2 C7 C6 . . 121.2(4)
C2 C7 H7 . . 119.4
C6 C7 H7 . . 119.4
C12 C8 C9 . . 117.5(4)
C12 C8 C6 . . 122.6(4)
C9 C8 C6 . . 119.9(4)
C8 C9 C10 . . 118.1(5)
C8 C9 H9 . . 121.0
C10 C9 H9 . . 121.0
N1 C10 C9 . . 125.2(5)
N1 C10 H10 . . 117.4
C9 C10 H10 . . 117.4
N1 C11 C12 . . 123.3(5)
N1 C11 H11 . . 118.4
C12 C11 H11 . . 118.4
C8 C12 C11 . . 119.6(4)
C8 C12 H12 . . 120.2
C11 C12 H12 . . 120.2
O3 C13 O4 . . 123.3(3)
O3 C13 C14 . . 118.9(3)
O4 C13 C14 . . 117.7(3)
C15 C14 C19 . . 120.2(3)
C15 C14 C13 . . 119.9(3)
C19 C14 C13 . . 119.8(3)
C16 C15 C14 . . 119.6(4)
C16 C15 H15 . . 120.2
C14 C15 H15 . . 120.2
C15 C16 C17 . . 119.6(4)
C15 C16 H16 . . 120.2
C17 C16 H16 . . 120.2
C18 C17 C16 . . 121.5(4)
C18 C17 H17 . . 119.2
C16 C17 H17 . . 119.2
C17 C18 C19 . . 117.9(4)
C17 C18 C20 . . 120.5(3)
C19 C18 C20 . . 121.5(4)
C14 C19 C18 . . 121.1(4)
C14 C19 H19 . . 119.5
C18 C19 H19 . . 119.5
C24 C20 C21 . . 115.2(4)
C24 C20 C18 . . 121.9(4)
C21 C20 C18 . . 122.9(4)
C20 C21 C22 . . 120.0(4)
C20 C21 H21 . . 120.0
C22 C21 H21 . . 120.0
N2 C22 C21 . . 125.1(5)
N2 C22 H22 . . 117.5
C21 C22 H22 . . 117.5
N2 C23 C24 . . 124.0(4)
N2 C23 H23 . . 118.0
C24 C23 H23 . . 118.0
C23 C24 C20 . . 120.8(5)
C23 C24 H24 . . 119.6
C20 C24 H24 . . 119.6
O6 C25 O5 . . 123.5(3)
O6 C25 C26 . . 118.3(3)
O5 C25 C26 . . 118.2(3)
C31 C26 C27 . . 119.3(4)
C31 C26 C25 . . 120.5(3)
C27 C26 C25 . . 120.1(3)
C28 C27 C26 . . 119.4(4)
C28 C27 H27 . . 120.3
C26 C27 H27 . . 120.3
C27 C28 C29 . . 120.7(4)
C27 C28 H28 . . 119.7
C29 C28 H28 . . 119.7
C28 C29 C30 . . 120.9(4)
C28 C29 H29 . . 119.5
C30 C29 H29 . . 119.5
C31 C30 C29 . . 117.4(4)
C31 C30 C32 . . 121.0(4)
C29 C30 C32 . . 121.5(4)
C26 C31 C30 . . 122.2(4)
C26 C31 H31 . . 118.9
C30 C31 H31 . . 118.9
C36 C32 C33 . . 115.0(4)
C36 C32 C30 . . 122.8(4)
C33 C32 C30 . . 122.1(4)
C34 C33 C32 . . 120.1(5)
C34 C33 H33 . . 119.9
C32 C33 H33 . . 119.9
N3 C34 C33 . . 125.1(5)
N3 C34 H34 . . 117.5
C33 C34 H34 . . 117.5
N3 C35 C36 . . 124.3(5)
N3 C35 H35 . . 117.8
C36 C35 H35 . . 117.8
C35 C36 C32 . . 120.6(5)
C35 C36 H36 . . 119.7
C32 C36 H36 . . 119.7

loop_
_geom_bond_atom_site_label_1
_geom_bond_atom_site_label_2
_geom_bond_site_symmetry_2
_geom_bond_distance
Tb1 O4 2_776 2.275(2)
Tb1 O6 2_676 2.279(2)
Tb1 O5 . 2.380(2)
Tb1 O3 . 2.384(2)
Tb1 O7 . 2.429(2)
Tb1 O8 . 2.431(3)
Tb1 O2 . 2.459(2)
Tb1 O1 . 2.515(3)
Tb1 C1 . 2.858(4)
O1 C1 . 1.265(4)
O2 C1 . 1.270(4)
O3 C13 . 1.256(4)
O4 C13 . 1.258(4)
O4 Tb1 2_776 2.275(2)
O5 C25 . 1.255(4)
O6 C25 . 1.256(4)
O6 Tb1 2_676 2.279(2)
O7 H7A . 0.843(10)
O7 H7B . 0.849(10)
O8 H8A . 0.844(10)
O8 H8B . 0.847(10)
N1 C10 . 1.311(6)
N1 C11 . 1.320(6)
N2 C22 . 1.321(6)
N2 C23 . 1.331(6)
N3 C35 . 1.329(7)
N3 C34 . 1.337(6)
C1 C2 . 1.495(5)
C2 C3 . 1.385(5)
C2 C7 . 1.390(5)
C3 C4 . 1.390(6)
C3 H3 . 0.9300
C4 C5 . 1.372(6)
C4 H4 . 0.9300
C5 C6 . 1.397(6)
C5 H5 . 0.9300
C6 C7 . 1.392(5)
C6 C8 . 1.487(5)
C7 H7 . 0.9300
C8 C12 . 1.374(6)
C8 C9 . 1.377(6)
C9 C10 . 1.388(6)
C9 H9 . 0.9300
C10 H10 . 0.9300
C11 C12 . 1.392(6)
C11 H11 . 0.9300
C12 H12 . 0.9300
C13 C14 . 1.500(5)
C14 C15 . 1.383(5)
C14 C19 . 1.386(5)
C15 C16 . 1.381(6)
C15 H15 . 0.9300
C16 C17 . 1.396(6)
C16 H16 . 0.9300
C17 C18 . 1.380(6)
C17 H17 . 0.9300
C18 C19 . 1.390(5)
C18 C20 . 1.492(5)
C19 H19 . 0.9300
C20 C24 . 1.379(6)
C20 C21 . 1.379(6)
C21 C22 . 1.381(6)
C21 H21 . 0.9300
C22 H22 . 0.9300
C23 C24 . 1.379(6)
C23 H23 . 0.9300
C24 H24 . 0.9300
C25 C26 . 1.504(5)
C26 C31 . 1.386(5)
C26 C27 . 1.390(5)
C27 C28 . 1.378(6)
C27 H27 . 0.9300
C28 C29 . 1.387(6)
C28 H28 . 0.9300
C29 C30 . 1.393(6)
C29 H29 . 0.9300
C30 C31 . 1.388(5)
C30 C32 . 1.483(5)
C31 H31 . 0.9300
C32 C36 . 1.388(6)
C32 C33 . 1.395(6)
C33 C34 . 1.371(6)
C33 H33 . 0.9300
C34 H34 . 0.9300
C35 C36 . 1.384(7)
C35 H35 . 0.9300
C36 H36 . 0.9300

loop_
_geom_hbond_atom_site_label_D
_geom_hbond_atom_site_label_H
_geom_hbond_atom_site_label_A
_geom_hbond_site_symmetry_A
_geom_hbond_distance_DH
_geom_hbond_distance_HA
_geom_hbond_distance_DA
_geom_hbond_angle_DHA
O7 H7A O2 2_676 0.843(10) 1.947(11) 2.786(4) 174(3)
O7 H7B N2 1_565 0.849(10) 1.946(12) 2.790(4) 173(4)
O8 H8A O1 2_776 0.844(10) 1.996(14) 2.823(4) 166(4)
O8 H8B N1 1_566 0.847(10) 1.939(12) 2.773(4) 168(3)
